data_9001784
loop_
_publ_author_name
'Benna, P.'
'Tribaudino, M.'
'Bruno, E.'

_publ_section_title
;
 The structure of ordered and disordered lead feldspar (PbAl2Si2O8)
 Sample: ordered
;
_journal_name_full 'American Mineralogist'
_journal_page_first 1337
_journal_page_last 1343
_journal_volume 81
_journal_year 1996
_chemical_formula_sum 'Al2 O8 Pb0.5 Si2'
_chemical_name_mineral Feldspar
_space_group_IT_number 15
_symmetry_space_group_name_Hall '-I 2yc'
_symmetry_space_group_name_H-M 'I 1 2/c 1'
_cell_angle_alpha 90
_cell_angle_beta 115.19
_cell_angle_gamma 90
_cell_formula_units_Z 8
_cell_length_a 8.388
_cell_length_b 13.067
_cell_length_c 14.327
_cell_volume 1420.989
_database_code_amcsd 0001840
_exptl_crystal_density_diffrn 3.195
_cod_original_formula_sum 'Pb.5 Si2 Al2 O8'
_cod_database_code 9001784

loop_
_space_group_symop_operation_xyz
x,y,z
1/2+x,1/2+y,1/2+z
x,-y,1/2+z
1/2+x,1/2-y,+z
-x,y,1/2-z
1/2-x,1/2+y,-z
-x,-y,-z
1/2-x,1/2-y,1/2-z

loop_
_atom_site_aniso_label
_atom_site_aniso_U_11
_atom_site_aniso_U_22
_atom_site_aniso_U_33
_atom_site_aniso_U_12
_atom_site_aniso_U_13
_atom_site_aniso_U_23
Pb 0.00900 0.03000 0.02100 -0.00200 0.00500 -0.00100
Si1(0) 0.00700 0.00800 0.00600 -0.00200 0.00300 -0.00100
Al1(z) 0.00600 0.00700 0.00700 -0.00200 0.00400 0.00000
Al2(0) 0.00400 0.00700 0.00800 0.00100 0.00300 0.00100
Si2(z) 0.00500 0.00600 0.00900 -0.00100 0.00300 -0.00100
OA(l) 0.01600 0.01500 0.00700 -0.00200 0.00500 0.00000
OA(2) 0.00700 0.00400 0.01700 0.00200 0.00400 0.00200
OB(O) 0.01100 0.01400 0.02300 -0.00400 0.01200 -0.00100
OB(z) 0.00900 0.01900 0.02200 -0.00200 0.01300 0.00100
OC(O) 0.01300 0.01000 0.01800 -0.00500 0.00800 -0.00200
OC(Z) 0.01100 0.00700 0.01800 -0.00300 0.00500 -0.00300
OD(O) 0.01500 0.02100 0.01000 0.00000 0.00000 0.00200
OD(z) 0.00900 0.01400 0.01200 0.00100 0.00100 0.00100

loop_
_atom_site_label
_atom_site_fract_x
_atom_site_fract_y
_atom_site_fract_z
_atom_site_occupancy
_atom_site_type_symbol
_atom_site_attached_hydrogens
Pb 0.27150 -0.00980 0.07310 0.50000 Pb 0
Si1(0) 0.00770 0.17550 0.10910 1.00000 Si 0
Al1(z) 0.00210 0.17970 0.61630 1.00000 Al 0
Al2(0) 0.69450 0.12020 0.17120 1.00000 Al 0
Si2(z) 0.68670 0.11370 0.67480 1.00000 Si 0
OA(l) 0.00620 0.13360 0.00060 1.00000 O 0
OA(2) 0.59560 -0.00080 0.14710 1.00000 O 0
OB(O) 0.82800 0.12950 0.10550 1.00000 O 0
OB(z) 0.81540 0.13000 0.61910 1.00000 O 0
OC(O) 0.01780 0.29790 0.12170 1.00000 O 0
OC(Z) 0.01820 0.31090 0.63280 1.00000 O 0
OD(O) 0.18330 0.12300 0.19570 1.00000 O 0
OD(z) 0.20060 0.12020 0.70100 1.00000 O 0

loop_
_cod_changelog_entry_id
_cod_changelog_entry_author
_cod_changelog_entry_date
_cod_changelog_entry_text
1
;cod-tools version 3.8.0
Id: cif_guess_AMCSD_atom_types 9581 2023-05-17 12:35:41Z saulius
;
2023-05-23T09:14:07+03:00
;Derived atom types and hydrogen counts
from atom names that follow the AMCSD naming convention
(Wat == water, O-H == hydroxyl).
;

loop_
_cod_related_entry_id
_cod_related_entry_database
_cod_related_entry_code
1 AMCSD 0001840
